data_7230666
loop_
_publ_author_name
'Tulyabaev, Arthur R.'
'Bikmukhametov, Kamil Sh.'
'Mescheryakova, Ekaterina S.'
'Makhmudiyarova, Natalia N.'
'Rakhimov, Rustem Sh.'
'Khalilov, Leonard M.'

_publ_section_title
;
 What is responsible for conformational diversity in single-crystal
 tetraoxazaspiroalkanes? X-Ray, DFT, and AIM approaches
;
_journal_issue 23
_journal_name_full CrystEngComm
_journal_page_first 3207
_journal_paper_doi 10.1039/C8CE00481A
_journal_volume 20
_journal_year 2018
_chemical_formula_moiety 'C19 H25 N O4'
_chemical_formula_sum 'C19 H25 N O4'
_chemical_formula_weight 331.40
_space_group_crystal_system monoclinic
_space_group_IT_number 14
_space_group_name_Hall '-P 2ybc'
_space_group_name_H-M_alt 'P 1 21/c 1'
_symmetry_space_group_name_Hall '-P 2ybc'
_symmetry_space_group_name_H-M 'P 1 21/c 1'
_atom_sites_solution_hydrogens geom
_atom_sites_solution_primary direct
_audit_block_doi 10.5517/ccdc.csd.cc1ndsg9
_audit_creation_date 2017-01-20
_audit_creation_method
;
Olex2 1.2
(compiled 2017.01.04 svn.r3372 for OlexSys, GUI svn.r5292)
;
_audit_update_record
;
2017-02-08 deposited with the CCDC.
2018-05-17 downloaded from the CCDC.
;
_cell_angle_alpha 90.0
_cell_angle_beta 106.432(8)
_cell_angle_gamma 90.0
_cell_formula_units_Z 4
_cell_length_a 20.1905(16)
_cell_length_b 6.6712(4)
_cell_length_c 12.9057(9)
_cell_measurement_reflns_used 1977
_cell_measurement_temperature 293(2)
_cell_measurement_theta_max 27.9610
_cell_measurement_theta_min 3.1570
_cell_volume 1667.3(2)
_computing_cell_refinement
;
CrysAlisPro, Agilent Technologies,
Version 1.171.37.35 (release 13-08-2014 CrysAlis171 .NET)
(compiled Aug 13 2014,18:06:01)
;
_computing_data_collection
;
CrysAlisPro, Agilent Technologies,
Version 1.171.37.35 (release 13-08-2014 CrysAlis171 .NET)
(compiled Aug 13 2014,18:06:01)
;
_computing_data_reduction
;
CrysAlisPro, Agilent Technologies,
Version 1.171.37.35 (release 13-08-2014 CrysAlis171 .NET)
(compiled Aug 13 2014,18:06:01)
;
_computing_molecular_graphics 'Olex2 (Dolomanov et al., 2009)'
_computing_publication_material 'Olex2 (Dolomanov et al., 2009)'
_computing_structure_refinement 'ShelXL (Sheldrick, 2015)'
_computing_structure_solution 'ShelXS (Sheldrick, 2008)'
_diffrn_ambient_temperature 293(2)
_diffrn_detector 'CCD plate'
_diffrn_detector_area_resol_mean 16.1709
_diffrn_detector_type Eos
_diffrn_measured_fraction_theta_full 1.000
_diffrn_measured_fraction_theta_max 1.000
_diffrn_measurement_details
;
#__ type_ start__ end____ width___ exp.time_
  1 omega    2.00   38.00   1.0000    3.8950
omega____ theta____ kappa____ phi______ frames
    -       17.1042   38.0000  -60.0000 36

#__ type_ start__ end____ width___ exp.time_
  2 omega   10.00   82.00   1.0000    3.8950
omega____ theta____ kappa____ phi______ frames
    -       17.1042   77.0000    0.0000 72

#__ type_ start__ end____ width___ exp.time_
  3 omega    2.00   84.00   1.0000    3.8950
omega____ theta____ kappa____ phi______ frames
    -       17.1042   38.0000  150.0000 82

#__ type_ start__ end____ width___ exp.time_
  4 omega  -17.00   10.00   1.0000    3.8950
omega____ theta____ kappa____ phi______ frames
    -      -16.2449  -99.0000 -150.0000 27
;
_diffrn_measurement_device 'four-circle diffractometer'
_diffrn_measurement_device_type 'Xcalibur, Eos'
_diffrn_measurement_method '\w scans'
_diffrn_orient_matrix_UB_11 0.0348325000
_diffrn_orient_matrix_UB_12 -0.0304471000
_diffrn_orient_matrix_UB_13 0.0218633000
_diffrn_orient_matrix_UB_21 0.0060207000
_diffrn_orient_matrix_UB_22 0.0157833000
_diffrn_orient_matrix_UB_23 -0.0509232000
_diffrn_orient_matrix_UB_31 0.0095950000
_diffrn_orient_matrix_UB_32 0.1006418000
_diffrn_orient_matrix_UB_33 0.0145941000
_diffrn_radiation_monochromator graphite
_diffrn_radiation_probe x-ray
_diffrn_radiation_type MoK\a
_diffrn_radiation_wavelength 0.71073
_diffrn_reflns_av_R_equivalents 0.0312
_diffrn_reflns_av_unetI/netI 0.0499
_diffrn_reflns_Laue_measured_fraction_full 0.969
_diffrn_reflns_Laue_measured_fraction_max 0.851
_diffrn_reflns_limit_h_max 27
_diffrn_reflns_limit_h_min -25
_diffrn_reflns_limit_k_max 5
_diffrn_reflns_limit_k_min -9
_diffrn_reflns_limit_l_max 17
_diffrn_reflns_limit_l_min -15
_diffrn_reflns_number 7390
_diffrn_reflns_point_group_measured_fraction_full 0.969
_diffrn_reflns_point_group_measured_fraction_max 0.851
_diffrn_reflns_theta_full 25.242
_diffrn_reflns_theta_max 29.111
_diffrn_reflns_theta_min 3.156
_diffrn_source 'Enhance (Mo) X-ray Source'
_exptl_absorpt_coefficient_mu 0.092
_exptl_absorpt_correction_T_max 1.00000
_exptl_absorpt_correction_T_min 0.61761
_exptl_absorpt_correction_type multi-scan
_exptl_absorpt_process_details
;
CrysAlisPro, Agilent Technologies,
Version 1.171.37.35 (release 13-08-2014 CrysAlis171 .NET)
(compiled Aug 13 2014,18:06:01)
Empirical absorption correction using spherical harmonics,
 implemented in SCALE3 ABSPACK scaling algorithm.
;
_exptl_crystal_density_diffrn 1.320
_exptl_crystal_F_000 712.0
_refine_diff_density_max 0.397
_refine_diff_density_min -0.300
_refine_diff_density_rms 0.077
_refine_ls_extinction_method none
_refine_ls_goodness_of_fit_ref 1.036
_refine_ls_hydrogen_treatment constr
_refine_ls_matrix_type full
_refine_ls_number_parameters 218
_refine_ls_number_reflns 3809
_refine_ls_number_restraints 0
_refine_ls_restrained_S_all 1.036
_refine_ls_R_factor_all 0.1267
_refine_ls_R_factor_gt 0.0971
_refine_ls_shift/su_max 0.014
_refine_ls_shift/su_mean 0.007
_refine_ls_structure_factor_coef Fsqd
_refine_ls_weighting_details 'w=1/[\s^2^(Fo^2^)+(0.1019P)^2^+3.3400P] where P=(Fo^2^+2Fc^2^)/3'
_refine_ls_weighting_scheme calc
_refine_ls_wR_factor_gt 0.2420
_refine_ls_wR_factor_ref 0.2640
_reflns_Friedel_coverage 0.000
_reflns_number_gt 2646
_reflns_number_total 3809
_reflns_threshold_expression 'I > 2\s(I)'
_cod_data_source_file c8ce00481a2.cif
_cod_data_source_block zdf-56-1
_cod_depositor_comments 'Adding full bibliography for 7230663--7230673.cif.'
_cod_database_code 7230666
_shelxl_version_number 2013-4
_shelx_space_group_comment
;
The symmetry employed for this shelxl refinement is uniquely defined
by the following loop, which should always be used as a source of
symmetry information in preference to the above space-group names.
They are only intended as comments.
;
_cell_oxdiff_angle_alpha 89.993(5)
_cell_oxdiff_angle_beta 106.466(8)
_cell_oxdiff_angle_gamma 90.003(7)
_cell_oxdiff_length_a 20.193(2)
_cell_oxdiff_length_b 6.6711(4)
_cell_oxdiff_length_c 12.9064(9)
_cell_oxdiff_measurement_reflns_used 1977
_cell_oxdiff_volume 1667.3(2)
_reflns_odcompleteness_completeness 99.95
_reflns_odcompleteness_iscentric 1
_reflns_odcompleteness_theta 26.32
_olex2_refinement_description
;
1. Fixed Uiso
 At 1.2 times of:
  All C(H) groups, All C(H,H) groups
 At 1.5 times of:
  All C(H,H,H) groups
2.a Ternary CH refined with riding coordinates:
 C5(H5), C8(H8), C14(H14), C21(H21)
2.b Secondary CH2 refined with riding coordinates:
 C9(H9A,H9B), C11(H11A,H11B), C12(H12A,H12B), C15(H15A,H15B), C17(H17A,H17B),
 C19(H19A,H19B), C23(H23A,H23B)
2.c Aromatic/amide H refined with riding coordinates:
 C16(H16), C18(H18), C20(H20), C22(H22)
2.d Idealised Me refined as rotating group:
 C24(H24A,H24B,H24C)
;
_olex2_date_sample_data_collection 2017-01-10
_olex2_submission_special_instructions 'No special instructions were received'

loop_
_space_group_symop_operation_xyz
'x, y, z'
'-x, y+1/2, -z+1/2'
'-x, -y, -z'
'x, -y-1/2, z-1/2'

loop_
_atom_site_label
_atom_site_type_symbol
_atom_site_fract_x
_atom_site_fract_y
_atom_site_fract_z
_atom_site_U_iso_or_equiv
_atom_site_adp_type
_atom_site_occupancy
_atom_site_site_symmetry_order
_atom_site_calc_flag
_atom_site_refinement_flags_posn
O1 O 0.18581(14) 0.6960(4) 0.85164(19) 0.0394(6) Uani 1 1 d .
O2 O 0.26755(13) 0.4974(4) 0.8041(2) 0.0399(6) Uani 1 1 d .
O3 O 0.21384(14) 0.6597(4) 0.96864(19) 0.0419(6) Uani 1 1 d .
N4 N 0.33376(17) 0.6942(5) 0.9766(2) 0.0389(7) Uani 1 1 d .
C5 C 0.17114(19) 0.3295(5) 0.8256(3) 0.0371(8) Uani 1 1 d .
H5 H 0.1971 0.2986 0.9003 0.045 Uiso 1 1 calc R
O6 O 0.29699(16) 0.6856(5) 0.7804(2) 0.0572(9) Uani 1 1 d .
C8 C 0.1556(2) 0.5780(6) 0.6749(3) 0.0388(8) Uani 1 1 d .
H8 H 0.1718 0.7056 0.6534 0.047 Uiso 1 1 calc R
C9 C 0.1677(2) 0.4090(6) 0.6015(3) 0.0440(9) Uani 1 1 d .
H9A H 0.1436 0.4394 0.5269 0.053 Uiso 1 1 calc R
H9B H 0.2166 0.3989 0.6077 0.053 Uiso 1 1 calc R
C10 C 0.36165(17) 0.5077(5) 1.0234(3) 0.0337(7) Uani 1 1 d .
C11 C 0.1817(2) 0.1630(6) 0.7509(3) 0.0483(10) Uani 1 1 d .
H11A H 0.1656 0.0368 0.7721 0.058 Uiso 1 1 calc R
H11B H 0.2305 0.1496 0.7571 0.058 Uiso 1 1 calc R
C12 C 0.0944(2) 0.3488(8) 0.8173(4) 0.0546(11) Uani 1 1 d .
H12A H 0.0779 0.2253 0.8409 0.065 Uiso 1 1 calc R
H12B H 0.0876 0.4564 0.8637 0.065 Uiso 1 1 calc R
C13 C 0.4215(2) 0.1509(6) 1.1272(3) 0.0440(9) Uani 1 1 d .
C14 C 0.1420(2) 0.2108(6) 0.6333(3) 0.0468(9) Uani 1 1 d .
H14 H 0.1494 0.1039 0.5857 0.056 Uiso 1 1 calc R
C15 C 0.2757(2) 0.7754(6) 1.0029(3) 0.0451(9) Uani 1 1 d .
H15A H 0.2665 0.9077 0.9707 0.054 Uiso 1 1 calc R
H15B H 0.2873 0.7919 1.0806 0.054 Uiso 1 1 calc R
C16 C 0.3710(2) 0.2511(7) 1.1576(3) 0.0511(10) Uani 1 1 d .
H16 H 0.3560 0.1991 1.2139 0.061 Uiso 1 1 calc R
C17 C 0.3444(2) 0.7578(6) 0.8776(3) 0.0445(9) Uani 1 1 d .
H17A H 0.3906 0.7175 0.8774 0.053 Uiso 1 1 calc R
H17B H 0.3432 0.9032 0.8759 0.053 Uiso 1 1 calc R
C18 C 0.4405(2) 0.2328(7) 1.0409(4) 0.0544(11) Uani 1 1 d .
H18 H 0.4740 0.1682 1.0164 0.065 Uiso 1 1 calc R
C19 C 0.0790(2) 0.5922(7) 0.6660(4) 0.0558(11) Uani 1 1 d .
H19A H 0.0532 0.6226 0.5920 0.067 Uiso 1 1 calc R
H19B H 0.0711 0.6995 0.7119 0.067 Uiso 1 1 calc R
C20 C 0.4114(2) 0.4064(7) 0.9906(3) 0.0501(10) Uani 1 1 d .
H20 H 0.4257 0.4561 0.9331 0.060 Uiso 1 1 calc R
C21 C 0.0538(2) 0.3927(8) 0.7005(4) 0.0612(13) Uani 1 1 d .
H21 H 0.0046 0.4027 0.6952 0.073 Uiso 1 1 calc R
C22 C 0.3411(2) 0.4262(7) 1.1086(3) 0.0486(10) Uani 1 1 d .
H22 H 0.3072 0.4895 1.1326 0.058 Uiso 1 1 calc R
C23 C 0.0650(2) 0.2247(8) 0.6261(4) 0.0602(12) Uani 1 1 d .
H23A H 0.0493 0.0982 0.6475 0.072 Uiso 1 1 calc R
H23B H 0.0386 0.2525 0.5522 0.072 Uiso 1 1 calc R
C24 C 0.4549(3) -0.0351(7) 1.1842(4) 0.0643(13) Uani 1 1 d .
H24A H 0.4881 0.0012 1.2509 0.096 Uiso 1 1 calc GR
H24B H 0.4776 -0.1055 1.1392 0.096 Uiso 1 1 calc GR
H24C H 0.4202 -0.1199 1.1991 0.096 Uiso 1 1 calc GR
C1AA C 0.19610(17) 0.5281(5) 0.7917(3) 0.0310(7) Uani 1 1 d .

loop_
_atom_site_aniso_label
_atom_site_aniso_U_11
_atom_site_aniso_U_22
_atom_site_aniso_U_33
_atom_site_aniso_U_23
_atom_site_aniso_U_13
_atom_site_aniso_U_12
O1 0.0506(15) 0.0361(13) 0.0316(12) 0.0004(10) 0.0118(11) 0.0113(11)
O2 0.0337(13) 0.0421(14) 0.0445(14) -0.0076(11) 0.0122(11) -0.0003(11)
O3 0.0490(15) 0.0515(15) 0.0281(12) -0.0006(11) 0.0153(11) 0.0070(13)
N4 0.0444(17) 0.0411(17) 0.0297(14) 0.0001(13) 0.0082(12) 0.0005(14)
C5 0.0394(19) 0.0332(17) 0.0380(18) 0.0109(15) 0.0096(15) 0.0009(15)
O6 0.0557(17) 0.085(2) 0.0303(13) 0.0037(14) 0.0110(12) -0.0306(16)
C8 0.050(2) 0.0351(18) 0.0291(17) 0.0065(15) 0.0070(15) 0.0052(16)
C9 0.054(2) 0.047(2) 0.0311(17) -0.0002(16) 0.0120(16) -0.0019(18)
C10 0.0308(16) 0.0393(18) 0.0294(16) -0.0001(14) 0.0059(13) -0.0031(14)
C11 0.060(3) 0.0281(17) 0.050(2) 0.0059(17) 0.0059(19) -0.0016(17)
C12 0.046(2) 0.067(3) 0.053(2) 0.010(2) 0.0186(19) -0.008(2)
C13 0.042(2) 0.043(2) 0.041(2) 0.0016(17) 0.0022(16) -0.0038(17)
C14 0.055(2) 0.038(2) 0.044(2) -0.0034(17) 0.0080(18) -0.0033(18)
C15 0.059(2) 0.0396(19) 0.0358(19) -0.0120(16) 0.0112(17) 0.0055(18)
C16 0.044(2) 0.063(3) 0.049(2) 0.020(2) 0.0172(18) 0.003(2)
C17 0.049(2) 0.042(2) 0.040(2) 0.0038(17) 0.0087(17) -0.0079(18)
C18 0.056(3) 0.056(3) 0.056(3) 0.002(2) 0.025(2) 0.017(2)
C19 0.046(2) 0.059(3) 0.054(2) 0.009(2) 0.0004(19) 0.020(2)
C20 0.057(2) 0.055(2) 0.046(2) 0.0082(19) 0.0272(19) 0.009(2)
C21 0.035(2) 0.081(3) 0.065(3) 0.008(3) 0.0090(19) -0.002(2)
C22 0.044(2) 0.060(2) 0.049(2) 0.011(2) 0.0246(18) 0.0092(19)
C23 0.047(2) 0.061(3) 0.062(3) 0.003(2) -0.003(2) -0.014(2)
C24 0.064(3) 0.052(3) 0.066(3) 0.011(2) 0.002(2) 0.008(2)
C1AA 0.0331(16) 0.0300(16) 0.0298(16) 0.0028(13) 0.0085(13) 0.0053(13)

loop_
_atom_type_symbol
_atom_type_description
_atom_type_scat_dispersion_real
_atom_type_scat_dispersion_imag
_atom_type_scat_source
C C 0.0033 0.0016 'International Tables Vol C Tables 4.2.6.8 and 6.1.1.4'
H H 0.0000 0.0000 'International Tables Vol C Tables 4.2.6.8 and 6.1.1.4'
N N 0.0061 0.0033 'International Tables Vol C Tables 4.2.6.8 and 6.1.1.4'
O O 0.0106 0.0060 'International Tables Vol C Tables 4.2.6.8 and 6.1.1.4'

loop_
_citation_id
_citation_doi
_citation_year
1 10.1016/j.tet.2018.01.045 2018

loop_
_geom_angle_atom_site_label_1
_geom_angle_atom_site_label_2
_geom_angle_atom_site_label_3
_geom_angle
C1AA O1 O3 111.0(2)
C1AA O2 O6 108.3(3)
C15 O3 O1 106.1(3)
C15 N4 C10 119.1(3)
C15 N4 C17 116.6(3)
C17 N4 C10 120.0(3)
C11 C5 C12 109.7(3)
C1AA C5 C11 109.5(3)
C1AA C5 C12 108.5(3)
C17 O6 O2 108.5(3)
C19 C8 C9 109.6(3)
C19 C8 C1AA 109.6(3)
C1AA C8 C9 108.2(3)
C14 C9 C8 110.2(3)
C20 C10 N4 122.2(3)
C20 C10 C22 117.3(4)
C22 C10 N4 120.4(3)
C5 C11 C14 110.2(3)
C21 C12 C5 109.7(3)
C16 C13 C18 115.8(4)
C16 C13 C24 122.1(4)
C18 C13 C24 122.0(4)
C9 C14 C11 108.9(3)
C9 C14 C23 110.4(4)
C23 C14 C11 108.1(4)
N4 C15 O3 115.4(3)
C13 C16 C22 123.2(4)
N4 C17 O6 117.0(3)
C20 C18 C13 122.2(4)
C8 C19 C21 109.6(3)
C10 C20 C18 121.3(4)
C12 C21 C19 108.9(4)
C12 C21 C23 110.2(4)
C23 C21 C19 109.4(4)
C16 C22 C10 120.2(4)
C14 C23 C21 109.4(4)
O1 C1AA O2 110.8(3)
O1 C1AA C5 114.9(3)
O1 C1AA C8 104.3(3)
O2 C1AA C5 104.5(3)
O2 C1AA C8 112.6(3)
C5 C1AA C8 110.1(3)

loop_
_geom_bond_atom_site_label_1
_geom_bond_atom_site_label_2
_geom_bond_distance
O1 O3 1.475(3)
O1 C1AA 1.410(4)
O2 O6 1.458(4)
O2 C1AA 1.421(4)
O3 C15 1.427(5)
N4 C10 1.427(5)
N4 C15 1.417(5)
N4 C17 1.419(5)
C5 C11 1.525(5)
C5 C12 1.528(6)
C5 C1AA 1.525(5)
O6 C17 1.430(5)
C8 C9 1.536(5)
C8 C19 1.522(6)
C8 C1AA 1.534(5)
C9 C14 1.520(6)
C10 C20 1.373(5)
C10 C22 1.390(5)
C11 C14 1.536(6)
C12 C21 1.526(6)
C13 C16 1.365(6)
C13 C18 1.388(6)
C13 C24 1.502(6)
C14 C23 1.532(6)
C16 C22 1.383(6)
C18 C20 1.376(6)
C19 C21 1.535(7)
C21 C23 1.534(7)
